data_2228787
loop_
_publ_author_name
'Ahmad, Matloob'
'Siddiqui, Hamid Latif'
'Khattak, Manzoor Iqbal'
'Ahmad, Saeed'
'Parvez, Masood'

_publ_section_title
;
 <i>N</i>'-(2-Chlorobenzylidene)-2-(3,4-dimethyl-5,5-dioxo-2<i>H</i>,4<i>H</i>-pyrazolo[4,3-<i>c</i>][1,2]benzothiazin-2-yl)acetohydrazide
;
_journal_coeditor_code JH2243
_journal_issue 1
_journal_name_full 'Acta Crystallographica Section E'
_journal_page_first o218
_journal_page_last o219
_journal_paper_doi 10.1107/S160053681005227X
_journal_volume 67
_journal_year 2011
_chemical_formula_iupac 'C20 H18 Cl N5 O3 S'
_chemical_formula_moiety 'C20 H18 Cl N5 O3 S'
_chemical_formula_sum 'C20 H18 Cl N5 O3 S'
_chemical_formula_weight 443.90
_chemical_name_systematic
;
<i>N</i>'-(2-Chlorobenzylidene)-2-(3,4-dimethyl-5,5-dioxo-2<i>H</i>,4<i>H</i>-
pyrazolo[4,3-<i>c</i>][1,2]benzothiazin-2-yl)acetohydrazide
;
_space_group_IT_number 2
_symmetry_cell_setting triclinic
_symmetry_space_group_name_Hall '-P 1'
_symmetry_space_group_name_H-M 'P -1'
_atom_sites_solution_hydrogens difmap
_atom_sites_solution_primary direct
_atom_sites_solution_secondary difmap
_cell_angle_alpha 71.2778(11)
_cell_angle_beta 78.6837(13)
_cell_angle_gamma 70.4911(12)
_cell_formula_units_Z 4
_cell_length_a 11.4881(2)
_cell_length_b 12.7518(3)
_cell_length_c 15.5690(4)
_cell_measurement_reflns_used 8973
_cell_measurement_temperature 173(2)
_cell_measurement_theta_max 27.5
_cell_measurement_theta_min 1.0
_cell_volume 2025.92(8)
_computing_cell_refinement '<i>DENZO</i> (Otwinowski & Minor, 1997)'
_computing_data_collection '<i>COLLECT</i> (Hooft, 1998)'
_computing_data_reduction '<i>SCALEPACK</i> (Otwinowski & Minor, 1997)'
_computing_molecular_graphics '<i>ORTEP-3</i> for Windows (Farrugia, 1997)'
_computing_publication_material '<i>SHELXL97</i> (Sheldrick, 2008)'
_computing_structure_refinement '<i>SHELXL97</i> (Sheldrick, 2008)'
_computing_structure_solution '<i>SHELXS97</i> (Sheldrick, 2008)'
_diffrn_ambient_temperature 173(2)
_diffrn_measured_fraction_theta_full 0.995
_diffrn_measured_fraction_theta_max 0.995
_diffrn_measurement_device_type 'Nonius KappaCCD'
_diffrn_measurement_method '\w and \f'
_diffrn_radiation_monochromator graphite
_diffrn_radiation_source 'fine-focus sealed tube'
_diffrn_radiation_type MoK\a
_diffrn_radiation_wavelength 0.71073
_diffrn_reflns_av_R_equivalents 0.0237
_diffrn_reflns_av_sigmaI/netI 0.0343
_diffrn_reflns_limit_h_max 13
_diffrn_reflns_limit_h_min -13
_diffrn_reflns_limit_k_max 15
_diffrn_reflns_limit_k_min -15
_diffrn_reflns_limit_l_max 18
_diffrn_reflns_limit_l_min -18
_diffrn_reflns_number 13799
_diffrn_reflns_theta_full 25.00
_diffrn_reflns_theta_max 25.00
_diffrn_reflns_theta_min 1.39
_diffrn_standards_number 0
_exptl_absorpt_coefficient_mu 0.325
_exptl_absorpt_correction_T_max 0.9498
_exptl_absorpt_correction_T_min 0.9378
_exptl_absorpt_correction_type multi-scan
_exptl_absorpt_process_details '(<i>SORTAV</i>; Blessing, 1997)'
_exptl_crystal_colour Colorless
_exptl_crystal_density_diffrn 1.455
_exptl_crystal_density_method 'not measured'
_exptl_crystal_description Block
_exptl_crystal_F_000 920
_exptl_crystal_size_max 0.20
_exptl_crystal_size_mid 0.18
_exptl_crystal_size_min 0.16
_refine_diff_density_max 0.250
_refine_diff_density_min -0.389
_refine_ls_extinction_method none
_refine_ls_goodness_of_fit_ref 1.003
_refine_ls_hydrogen_treatment constr
_refine_ls_matrix_type full
_refine_ls_number_parameters 545
_refine_ls_number_reflns 7106
_refine_ls_number_restraints 0
_refine_ls_restrained_S_all 1.003
_refine_ls_R_factor_all 0.0506
_refine_ls_R_factor_gt 0.0360
_refine_ls_shift/su_max 0.001
_refine_ls_shift/su_mean 0.000
_refine_ls_structure_factor_coef Fsqd
_refine_ls_weighting_details 'calc w=1/[\s^2^(Fo^2^)+(0.0610P)^2^+0.7600P] where P=(Fo^2^+2Fc^2^)/3'
_refine_ls_weighting_scheme calc
_refine_ls_wR_factor_gt 0.0949
_refine_ls_wR_factor_ref 0.1060
_reflns_number_gt 5649
_reflns_number_total 7106
_reflns_threshold_expression I>2\s(I)
_cod_data_source_file jh2243.cif
_cod_data_source_block I
_cod_database_code 2228787
_cod_database_fobs_code 2228787

loop_
_symmetry_equiv_pos_as_xyz
'x, y, z'
'-x, -y, -z'

loop_
_atom_site_type_symbol
_atom_site_label
_atom_site_fract_x
_atom_site_fract_y
_atom_site_fract_z
_atom_site_U_iso_or_equiv
_atom_site_adp_type
_atom_site_calc_flag
_atom_site_refinement_flags
_atom_site_occupancy
_atom_site_disorder_assembly
_atom_site_disorder_group
Cl Cl1 0.25790(5) 0.47702(5) -0.33819(4) 0.03347(14) Uani d . 1 . .
Cl Cl2 -0.26345(5) -0.48073(5) 0.84350(4) 0.03564(15) Uani d . 1 . .
S S1 -0.50025(5) 0.25138(5) 0.37138(3) 0.03121(15) Uani d . 1 . .
S S2 0.50831(4) -0.18110(4) 0.15070(3) 0.02402(13) Uani d . 1 . .
O O1 -0.61045(14) 0.22302(16) 0.41864(11) 0.0472(4) Uani d . 1 . .
O O2 -0.48908(16) 0.36345(13) 0.35969(11) 0.0462(4) Uani d . 1 . .
O O3 -0.11061(14) 0.42389(13) 0.08697(10) 0.0364(4) Uani d . 1 . .
O O4 0.61488(12) -0.22162(13) 0.09197(10) 0.0330(3) Uani d . 1 . .
O O5 0.50899(13) -0.10151(12) 0.19769(10) 0.0305(3) Uani d . 1 . .
O O6 0.10093(14) -0.41879(13) 0.41403(10) 0.0336(4) Uani d . 1 . .
N N1 -0.48174(14) 0.23141(14) 0.26951(11) 0.0256(4) Uani d . 1 . .
N N2 -0.14910(15) 0.17558(14) 0.21567(11) 0.0257(4) Uani d . 1 . .
N N3 -0.19344(14) 0.23215(14) 0.13286(11) 0.0235(4) Uani d . 1 . .
N N4 0.00120(15) 0.38951(15) -0.04161(11) 0.0271(4) Uani d . 1 . .
H H04 0.0281 0.4500 -0.0526 0.033 Uiso calc R 1 . .
N N5 0.03678(15) 0.32466(14) -0.10331(11) 0.0247(4) Uani d . 1 . .
N N6 0.47766(14) -0.29427(14) 0.22751(11) 0.0232(4) Uani d . 1 . .
N N7 0.15457(14) -0.16124(14) 0.29530(11) 0.0240(4) Uani d . 1 . .
N N8 0.19665(14) -0.23898(14) 0.37419(11) 0.0226(4) Uani d . 1 . .
N N9 -0.00865(15) -0.38815(15) 0.54391(11) 0.0264(4) Uani d . 1 . .
H H09 -0.0389 -0.4461 0.5523 0.032 Uiso calc R 1 . .
N N10 -0.04085(14) -0.32727(14) 0.60840(11) 0.0235(4) Uani d . 1 . .
C C1 -0.15139(19) 0.05007(17) 0.41734(14) 0.0271(4) Uani d . 1 . .
H H1 -0.0729 0.0304 0.3834 0.033 Uiso calc R 1 . .
C C2 -0.1625(2) 0.00523(19) 0.51109(14) 0.0317(5) Uani d . 1 . .
H H2 -0.0914 -0.0450 0.5409 0.038 Uiso calc R 1 . .
C C3 -0.2761(2) 0.03255(19) 0.56234(15) 0.0339(5) Uani d . 1 . .
H H3 -0.2822 0.0019 0.6268 0.041 Uiso calc R 1 . .
C C4 -0.3804(2) 0.10447(18) 0.51930(14) 0.0318(5) Uani d . 1 . .
H H4 -0.4588 0.1226 0.5537 0.038 Uiso calc R 1 . .
C C5 -0.36949(18) 0.14994(17) 0.42513(13) 0.0259(4) Uani d . 1 . .
C C6 -0.25467(17) 0.12395(16) 0.37233(13) 0.0234(4) Uani d . 1 . .
C C7 -0.25122(17) 0.17367(16) 0.27358(13) 0.0214(4) Uani d . 1 . .
C C8 -0.35875(17) 0.22887(17) 0.22753(13) 0.0226(4) Uani d . 1 . .
C C9 -0.5213(2) 0.1342(2) 0.26466(16) 0.0358(5) Uani d . 1 . .
H H9A -0.5154 0.1350 0.2008 0.043 Uiso calc R 1 . .
H H9B -0.6074 0.1426 0.2917 0.043 Uiso calc R 1 . .
H H9C -0.4674 0.0607 0.2983 0.043 Uiso calc R 1 . .
C C10 -0.31995(17) 0.26745(17) 0.13709(13) 0.0237(4) Uani d . 1 . .
C C11 -0.3911(2) 0.3342(2) 0.05664(14) 0.0342(5) Uani d . 1 . .
H H11A -0.4802 0.3497 0.0762 0.041 Uiso calc R 1 . .
H H11B -0.3686 0.2891 0.0122 0.041 Uiso calc R 1 . .
H H11C -0.3713 0.4076 0.0286 0.041 Uiso calc R 1 . .
C C12 -0.10719(18) 0.25138(18) 0.05219(13) 0.0264(4) Uani d . 1 . .
H H12A -0.1446 0.2551 -0.0012 0.032 Uiso calc R 1 . .
H H12B -0.0307 0.1852 0.0593 0.032 Uiso calc R 1 . .
C C13 -0.07352(18) 0.36260(18) 0.03483(13) 0.0256(4) Uani d . 1 . .
C C14 0.10219(17) 0.36567(18) -0.17459(13) 0.0257(4) Uani d . 1 . .
H H14 0.1229 0.4339 -0.1801 0.031 Uiso calc R 1 . .
C C15 0.14552(17) 0.30888(17) -0.24767(13) 0.0239(4) Uani d . 1 . .
C C16 0.21805(17) 0.35203(18) -0.32574(14) 0.0262(4) Uani d . 1 . .
C C17 0.25943(19) 0.2978(2) -0.39504(15) 0.0339(5) Uani d . 1 . .
H H17 0.3080 0.3289 -0.4479 0.041 Uiso calc R 1 . .
C C18 0.2294(2) 0.1983(2) -0.38658(15) 0.0375(5) Uani d . 1 . .
H H18 0.2584 0.1601 -0.4334 0.045 Uiso calc R 1 . .
C C19 0.1572(2) 0.1542(2) -0.31005(15) 0.0355(5) Uani d . 1 . .
H H19 0.1366 0.0859 -0.3044 0.043 Uiso calc R 1 . .
C C20 0.11527(19) 0.20949(19) -0.24212(14) 0.0300(5) Uani d . 1 . .
H H20 0.0646 0.1793 -0.1904 0.036 Uiso calc R 1 . .
C C21 0.15474(18) -0.05797(17) 0.08887(14) 0.0264(4) Uani d . 1 . .
H H21 0.0741 -0.0537 0.1200 0.032 Uiso calc R 1 . .
C C22 0.16845(19) -0.00809(18) -0.00436(14) 0.0301(5) Uani d . 1 . .
H H22 0.0967 0.0316 -0.0362 0.036 Uiso calc R 1 . .
C C23 0.28514(19) -0.01504(18) -0.05205(14) 0.0300(5) Uani d . 1 . .
H H23 0.2931 0.0184 -0.1161 0.036 Uiso calc R 1 . .
C C24 0.38999(19) -0.07118(17) -0.00546(13) 0.0262(4) Uani d . 1 . .
H H24 0.4703 -0.0775 -0.0375 0.031 Uiso calc R 1 . .
C C25 0.37652(17) -0.11814(16) 0.08832(13) 0.0223(4) Uani d . 1 . .
C C26 0.25873(17) -0.11432(16) 0.13714(13) 0.0227(4) Uani d . 1 . .
C C27 0.25414(17) -0.17512(16) 0.23418(13) 0.0215(4) Uani d . 1 . .
C C28 0.35753(17) -0.25970(17) 0.27479(13) 0.0223(4) Uani d . 1 . .
C C29 0.5033(2) -0.39860(18) 0.19582(15) 0.0322(5) Uani d . 1 . .
H H29A 0.4899 -0.4631 0.2476 0.039 Uiso calc R 1 . .
H H29B 0.5895 -0.4193 0.1689 0.039 Uiso calc R 1 . .
H H29C 0.4473 -0.3823 0.1500 0.039 Uiso calc R 1 . .
C C30 0.31849(17) -0.30032(16) 0.36504(13) 0.0225(4) Uani d . 1 . .
C C31 0.38679(19) -0.39090(18) 0.44001(14) 0.0311(5) Uani d . 1 . .
H H31A 0.4756 -0.4133 0.4194 0.037 Uiso calc R 1 . .
H H31B 0.3560 -0.4587 0.4575 0.037 Uiso calc R 1 . .
H H31C 0.3739 -0.3605 0.4926 0.037 Uiso calc R 1 . .
C C32 0.11075(18) -0.25551(17) 0.45531(13) 0.0252(4) Uani d . 1 . .
H H32A 0.0379 -0.1858 0.4501 0.030 Uiso calc R 1 . .
H H32B 0.1516 -0.2658 0.5091 0.030 Uiso calc R 1 . .
C C33 0.06770(17) -0.36078(17) 0.46880(13) 0.0242(4) Uani d . 1 . .
C C34 -0.10689(17) -0.36873(17) 0.67866(13) 0.0245(4) Uani d . 1 . .
H H34 -0.1301 -0.4350 0.6822 0.029 Uiso calc R 1 . .
C C35 -0.14732(17) -0.31510(17) 0.75402(13) 0.0227(4) Uani d . 1 . .
C C36 -0.21890(17) -0.35873(18) 0.83283(14) 0.0262(4) Uani d . 1 . .
C C37 -0.25619(18) -0.3068(2) 0.90357(14) 0.0316(5) Uani d . 1 . .
H H37 -0.3026 -0.3390 0.9573 0.038 Uiso calc R 1 . .
C C38 -0.22519(19) -0.2081(2) 0.89518(15) 0.0339(5) Uani d . 1 . .
H H38 -0.2522 -0.1710 0.9426 0.041 Uiso calc R 1 . .
C C39 -0.15498(19) -0.16290(19) 0.81798(15) 0.0318(5) Uani d . 1 . .
H H39 -0.1339 -0.0949 0.8125 0.038 Uiso calc R 1 . .
C C40 -0.11553(18) -0.21659(18) 0.74900(14) 0.0272(4) Uani d . 1 . .
H H40 -0.0656 -0.1859 0.6969 0.033 Uiso calc R 1 . .

loop_
_atom_site_aniso_label
_atom_site_aniso_U_11
_atom_site_aniso_U_22
_atom_site_aniso_U_33
_atom_site_aniso_U_12
_atom_site_aniso_U_13
_atom_site_aniso_U_23
Cl1 0.0357(3) 0.0364(3) 0.0268(3) -0.0187(2) 0.0064(2) -0.0037(2)
Cl2 0.0393(3) 0.0396(3) 0.0294(3) -0.0234(2) 0.0074(2) -0.0053(2)
S1 0.0320(3) 0.0300(3) 0.0205(3) -0.0019(2) 0.0051(2) -0.0043(2)
S2 0.0226(2) 0.0284(3) 0.0189(3) -0.0114(2) 0.00193(19) -0.0018(2)
O1 0.0310(8) 0.0627(11) 0.0270(9) -0.0042(8) 0.0108(7) -0.0027(8)
O2 0.0704(11) 0.0260(8) 0.0323(9) -0.0015(8) -0.0032(8) -0.0091(7)
O3 0.0515(9) 0.0381(9) 0.0277(8) -0.0269(7) 0.0168(7) -0.0175(7)
O4 0.0253(7) 0.0407(9) 0.0231(8) -0.0080(6) 0.0070(6) -0.0029(7)
O5 0.0337(8) 0.0335(8) 0.0287(8) -0.0181(6) -0.0019(6) -0.0066(7)
O6 0.0458(9) 0.0357(8) 0.0272(8) -0.0248(7) 0.0162(7) -0.0172(7)
N1 0.0224(8) 0.0312(9) 0.0190(9) -0.0097(7) 0.0034(7) -0.0027(7)
N2 0.0277(9) 0.0294(9) 0.0206(9) -0.0130(7) 0.0013(7) -0.0048(7)
N3 0.0270(8) 0.0282(9) 0.0162(8) -0.0137(7) 0.0040(7) -0.0049(7)
N4 0.0356(9) 0.0314(10) 0.0209(9) -0.0203(8) 0.0084(7) -0.0114(8)
N5 0.0273(8) 0.0280(9) 0.0207(9) -0.0103(7) 0.0029(7) -0.0100(7)
N6 0.0234(8) 0.0243(9) 0.0179(8) -0.0083(7) 0.0015(7) -0.0014(7)
N7 0.0257(8) 0.0247(9) 0.0198(9) -0.0113(7) 0.0006(7) -0.0012(7)
N8 0.0269(8) 0.0238(9) 0.0172(8) -0.0128(7) 0.0039(7) -0.0039(7)
N9 0.0338(9) 0.0304(9) 0.0218(9) -0.0191(8) 0.0094(7) -0.0133(8)
N10 0.0256(8) 0.0270(9) 0.0196(9) -0.0102(7) 0.0037(7) -0.0094(7)
C1 0.0289(10) 0.0294(11) 0.0258(11) -0.0132(9) -0.0026(8) -0.0064(9)
C2 0.0347(11) 0.0344(12) 0.0267(12) -0.0134(9) -0.0100(9) -0.0016(10)
C3 0.0451(13) 0.0373(13) 0.0197(11) -0.0202(10) -0.0026(9) -0.0003(9)
C4 0.0370(12) 0.0323(12) 0.0217(11) -0.0115(9) 0.0030(9) -0.0034(9)
C5 0.0313(11) 0.0246(11) 0.0202(11) -0.0106(8) 0.0017(8) -0.0038(9)
C6 0.0289(10) 0.0221(10) 0.0218(10) -0.0132(8) -0.0003(8) -0.0050(8)
C7 0.0246(10) 0.0222(10) 0.0187(10) -0.0110(8) 0.0019(8) -0.0055(8)
C8 0.0229(10) 0.0250(10) 0.0197(10) -0.0096(8) 0.0026(8) -0.0060(8)
C9 0.0299(11) 0.0446(14) 0.0354(13) -0.0199(10) 0.0006(10) -0.0073(11)
C10 0.0267(10) 0.0251(10) 0.0205(10) -0.0115(8) 0.0010(8) -0.0060(8)
C11 0.0361(12) 0.0405(13) 0.0215(11) -0.0138(10) -0.0023(9) -0.0001(10)
C12 0.0308(10) 0.0299(11) 0.0210(11) -0.0167(9) 0.0093(8) -0.0093(9)
C13 0.0277(10) 0.0305(11) 0.0202(10) -0.0140(9) 0.0048(8) -0.0074(9)
C14 0.0263(10) 0.0313(11) 0.0216(11) -0.0148(9) 0.0048(8) -0.0079(9)
C15 0.0240(10) 0.0287(11) 0.0180(10) -0.0081(8) -0.0003(8) -0.0055(8)
C16 0.0241(10) 0.0322(11) 0.0208(10) -0.0097(8) 0.0006(8) -0.0052(9)
C17 0.0326(11) 0.0463(14) 0.0213(11) -0.0135(10) 0.0074(9) -0.0109(10)
C18 0.0384(12) 0.0500(15) 0.0286(12) -0.0148(11) 0.0080(10) -0.0218(11)
C19 0.0415(12) 0.0390(13) 0.0314(12) -0.0148(10) 0.0017(10) -0.0169(10)
C20 0.0334(11) 0.0360(12) 0.0226(11) -0.0170(9) 0.0061(9) -0.0088(9)
C21 0.0264(10) 0.0281(11) 0.0258(11) -0.0138(8) -0.0021(8) -0.0033(9)
C22 0.0327(11) 0.0336(12) 0.0246(11) -0.0143(9) -0.0088(9) -0.0005(9)
C23 0.0386(12) 0.0335(12) 0.0187(10) -0.0171(9) -0.0024(9) -0.0018(9)
C24 0.0315(10) 0.0271(11) 0.0200(10) -0.0136(9) 0.0012(8) -0.0033(9)
C25 0.0266(10) 0.0212(10) 0.0189(10) -0.0103(8) -0.0004(8) -0.0027(8)
C26 0.0281(10) 0.0219(10) 0.0192(10) -0.0125(8) 0.0012(8) -0.0037(8)
C27 0.0232(9) 0.0227(10) 0.0189(10) -0.0116(8) 0.0013(8) -0.0030(8)
C28 0.0224(9) 0.0261(10) 0.0178(10) -0.0111(8) 0.0015(8) -0.0031(8)
C29 0.0386(12) 0.0261(11) 0.0296(12) -0.0097(9) 0.0006(9) -0.0066(9)
C30 0.0250(10) 0.0239(10) 0.0199(10) -0.0115(8) 0.0016(8) -0.0057(8)
C31 0.0331(11) 0.0323(12) 0.0201(11) -0.0096(9) 0.0011(9) 0.0008(9)
C32 0.0301(10) 0.0269(11) 0.0197(10) -0.0145(8) 0.0084(8) -0.0080(9)
C33 0.0255(10) 0.0277(11) 0.0201(10) -0.0122(8) 0.0044(8) -0.0066(9)
C34 0.0267(10) 0.0280(11) 0.0217(10) -0.0141(8) 0.0042(8) -0.0083(9)
C35 0.0208(9) 0.0285(11) 0.0174(10) -0.0079(8) 0.0012(8) -0.0055(8)
C36 0.0222(10) 0.0335(12) 0.0219(11) -0.0097(8) 0.0003(8) -0.0062(9)
C37 0.0269(10) 0.0478(14) 0.0185(11) -0.0136(10) 0.0051(8) -0.0086(10)
C38 0.0294(11) 0.0512(14) 0.0263(12) -0.0114(10) 0.0033(9) -0.0215(11)
C39 0.0320(11) 0.0368(12) 0.0314(12) -0.0124(9) 0.0006(9) -0.0155(10)
C40 0.0273(10) 0.0329(11) 0.0234(11) -0.0131(9) 0.0030(8) -0.0094(9)

loop_
_atom_type_symbol
_atom_type_description
_atom_type_scat_dispersion_real
_atom_type_scat_dispersion_imag
_atom_type_scat_source
C C 0.0033 0.0016 'International Tables Vol C Tables 4.2.6.8 and 6.1.1.4'
H H 0.0000 0.0000 'International Tables Vol C Tables 4.2.6.8 and 6.1.1.4'
N N 0.0061 0.0033 'International Tables Vol C Tables 4.2.6.8 and 6.1.1.4'
O O 0.0106 0.0060 'International Tables Vol C Tables 4.2.6.8 and 6.1.1.4'
S S 0.1246 0.1234 'International Tables Vol C Tables 4.2.6.8 and 6.1.1.4'
Cl Cl 0.1484 0.1585 'International Tables Vol C Tables 4.2.6.8 and 6.1.1.4'

loop_
_geom_angle_atom_site_label_1
_geom_angle_atom_site_label_2
_geom_angle_atom_site_label_3
_geom_angle_site_symmetry_1
_geom_angle_site_symmetry_3
_geom_angle
_geom_angle_publ_flag
O2 S1 O1 . . 119.67(11) ?
O2 S1 N1 . . 107.75(9) ?
O1 S1 N1 . . 107.62(10) ?
O2 S1 C5 . . 106.56(10) ?
O1 S1 C5 . . 109.55(10) ?
N1 S1 C5 . . 104.71(9) ?
O4 S2 O5 . . 119.73(9) ?
O4 S2 N6 . . 108.16(9) ?
O5 S2 N6 . . 107.65(8) ?
O4 S2 C25 . . 109.04(9) ?
O5 S2 C25 . . 107.54(9) ?
N6 S2 C25 . . 103.53(8) ?
C8 N1 C9 . . 113.18(16) ?
C8 N1 S1 . . 110.51(12) ?
C9 N1 S1 . . 115.83(13) ?
C7 N2 N3 . . 103.85(15) ?
N2 N3 C10 . . 113.56(15) ?
N2 N3 C12 . . 119.49(15) ?
C10 N3 C12 . . 126.94(17) ?
C13 N4 N5 . . 121.66(16) ?
C13 N4 H04 . . 119.2 ?
N5 N4 H04 . . 119.2 ?
C14 N5 N4 . . 113.66(16) ?
C28 N6 C29 . . 115.32(15) ?
C28 N6 S2 . . 109.81(12) ?
C29 N6 S2 . . 115.80(13) ?
C27 N7 N8 . . 103.62(15) ?
C30 N8 N7 . . 113.79(15) ?
C30 N8 C32 . . 126.45(17) ?
N7 N8 C32 . . 119.58(15) ?
C33 N9 N10 . . 121.36(16) ?
C33 N9 H09 . . 119.3 ?
N10 N9 H09 . . 119.3 ?
C34 N10 N9 . . 113.79(16) ?
C2 C1 C6 . . 120.39(19) ?
C2 C1 H1 . . 119.8 ?
C6 C1 H1 . . 119.8 ?
C1 C2 C3 . . 121.03(19) ?
C1 C2 H2 . . 119.5 ?
C3 C2 H2 . . 119.5 ?
C4 C3 C2 . . 119.8(2) ?
C4 C3 H3 . . 120.1 ?
C2 C3 H3 . . 120.1 ?
C3 C4 C5 . . 119.4(2) ?
C3 C4 H4 . . 120.3 ?
C5 C4 H4 . . 120.3 ?
C4 C5 C6 . . 121.53(19) ?
C4 C5 S1 . . 119.17(15) ?
C6 C5 S1 . . 119.13(15) ?
C1 C6 C5 . . 117.93(18) ?
C1 C6 C7 . . 123.84(18) ?
C5 C6 C7 . . 118.22(17) ?
N2 C7 C8 . . 111.11(16) ?
N2 C7 C6 . . 125.81(17) ?
C8 C7 C6 . . 123.06(16) ?
C10 C8 C7 . . 106.71(16) ?
C10 C8 N1 . . 128.69(17) ?
C7 C8 N1 . . 124.34(17) ?
N1 C9 H9A . . 109.5 ?
N1 C9 H9B . . 109.5 ?
H9A C9 H9B . . 109.5 ?
N1 C9 H9C . . 109.5 ?
H9A C9 H9C . . 109.5 ?
H9B C9 H9C . . 109.5 ?
N3 C10 C8 . . 104.75(17) ?
N3 C10 C11 . . 124.02(17) ?
C8 C10 C11 . . 131.22(18) ?
C10 C11 H11A . . 109.5 ?
C10 C11 H11B . . 109.5 ?
H11A C11 H11B . . 109.5 ?
C10 C11 H11C . . 109.5 ?
H11A C11 H11C . . 109.5 ?
H11B C11 H11C . . 109.5 ?
N3 C12 C13 . . 112.17(16) ?
N3 C12 H12A . . 109.2 ?
C13 C12 H12A . . 109.2 ?
N3 C12 H12B . . 109.2 ?
C13 C12 H12B . . 109.2 ?
H12A C12 H12B . . 107.9 ?
O3 C13 N4 . . 121.57(18) ?
O3 C13 C12 . . 122.80(17) ?
N4 C13 C12 . . 115.63(17) ?
N5 C14 C15 . . 120.76(18) ?
N5 C14 H14 . . 119.6 ?
C15 C14 H14 . . 119.6 ?
C20 C15 C16 . . 117.54(18) ?
C20 C15 C14 . . 120.97(18) ?
C16 C15 C14 . . 121.48(18) ?
C17 C16 C15 . . 121.44(19) ?
C17 C16 Cl1 . . 118.40(16) ?
C15 C16 Cl1 . . 120.16(15) ?
C18 C17 C16 . . 119.5(2) ?
C18 C17 H17 . . 120.3 ?
C16 C17 H17 . . 120.3 ?
C17 C18 C19 . . 120.1(2) ?
C17 C18 H18 . . 119.9 ?
C19 C18 H18 . . 119.9 ?
C20 C19 C18 . . 120.0(2) ?
C20 C19 H19 . . 120.0 ?
C18 C19 H19 . . 120.0 ?
C19 C20 C15 . . 121.4(2) ?
C19 C20 H20 . . 119.3 ?
C15 C20 H20 . . 119.3 ?
C22 C21 C26 . . 120.25(18) ?
C22 C21 H21 . . 119.9 ?
C26 C21 H21 . . 119.9 ?
C21 C22 C23 . . 121.22(19) ?
C21 C22 H22 . . 119.4 ?
C23 C22 H22 . . 119.4 ?
C24 C23 C22 . . 119.52(19) ?
C24 C23 H23 . . 120.2 ?
C22 C23 H23 . . 120.2 ?
C23 C24 C25 . . 119.43(19) ?
C23 C24 H24 . . 120.3 ?
C25 C24 H24 . . 120.3 ?
C24 C25 C26 . . 121.56(17) ?
C24 C25 S2 . . 120.38(15) ?
C26 C25 S2 . . 118.03(14) ?
C21 C26 C25 . . 117.97(17) ?
C21 C26 C27 . . 124.23(17) ?
C25 C26 C27 . . 117.72(17) ?
N7 C27 C28 . . 111.17(16) ?
N7 C27 C26 . . 126.21(17) ?
C28 C27 C26 . . 122.61(17) ?
C30 C28 C27 . . 106.59(16) ?
C30 C28 N6 . . 128.76(17) ?
C27 C28 N6 . . 124.65(17) ?
N6 C29 H29A . . 109.5 ?
N6 C29 H29B . . 109.5 ?
H29A C29 H29B . . 109.5 ?
N6 C29 H29C . . 109.5 ?
H29A C29 H29C . . 109.5 ?
H29B C29 H29C . . 109.5 ?
N8 C30 C28 . . 104.83(16) ?
N8 C30 C31 . . 124.68(17) ?
C28 C30 C31 . . 130.49(17) ?
C30 C31 H31A . . 109.5 ?
C30 C31 H31B . . 109.5 ?
H31A C31 H31B . . 109.5 ?
C30 C31 H31C . . 109.5 ?
H31A C31 H31C . . 109.5 ?
H31B C31 H31C . . 109.5 ?
N8 C32 C33 . . 111.10(15) ?
N8 C32 H32A . . 109.4 ?
C33 C32 H32A . . 109.4 ?
N8 C32 H32B . . 109.4 ?
C33 C32 H32B . . 109.4 ?
H32A C32 H32B . . 108.0 ?
O6 C33 N9 . . 121.04(18) ?
O6 C33 C32 . . 122.09(17) ?
N9 C33 C32 . . 116.87(16) ?
N10 C34 C35 . . 120.56(18) ?
N10 C34 H34 . . 119.7 ?
C35 C34 H34 . . 119.7 ?
C40 C35 C36 . . 117.36(18) ?
C40 C35 C34 . . 120.32(18) ?
C36 C35 C34 . . 122.32(18) ?
C37 C36 C35 . . 121.51(19) ?
C37 C36 Cl2 . . 118.54(16) ?
C35 C36 Cl2 . . 119.96(15) ?
C38 C37 C36 . . 119.40(19) ?
C38 C37 H37 . . 120.3 ?
C36 C37 H37 . . 120.3 ?
C37 C38 C39 . . 120.28(19) ?
C37 C38 H38 . . 119.9 ?
C39 C38 H38 . . 119.9 ?
C40 C39 C38 . . 120.0(2) ?
C40 C39 H39 . . 120.0 ?
C38 C39 H39 . . 120.0 ?
C39 C40 C35 . . 121.42(19) ?
C39 C40 H40 . . 119.3 ?
C35 C40 H40 . . 119.3 ?

loop_
_geom_bond_atom_site_label_1
_geom_bond_atom_site_label_2
_geom_bond_site_symmetry_2
_geom_bond_distance
_geom_bond_publ_flag
Cl1 C16 . 1.744(2) ?
Cl2 C36 . 1.744(2) ?
S1 O2 . 1.4276(17) ?
S1 O1 . 1.4298(17) ?
S1 N1 . 1.6481(17) ?
S1 C5 . 1.769(2) ?
S2 O4 . 1.4295(14) ?
S2 O5 . 1.4315(15) ?
S2 N6 . 1.6440(16) ?
S2 C25 . 1.7734(19) ?
O3 C13 . 1.225(2) ?
O6 C33 . 1.228(2) ?
N1 C8 . 1.430(2) ?
N1 C9 . 1.483(3) ?
N2 C7 . 1.334(2) ?
N2 N3 . 1.363(2) ?
N3 C10 . 1.365(2) ?
N3 C12 . 1.448(2) ?
N4 C13 . 1.343(2) ?
N4 N5 . 1.380(2) ?
N4 H04 . 0.8800 ?
N5 C14 . 1.278(2) ?
N6 C28 . 1.430(2) ?
N6 C29 . 1.484(3) ?
N7 C27 . 1.338(2) ?
N7 N8 . 1.362(2) ?
N8 C30 . 1.361(2) ?
N8 C32 . 1.446(2) ?
N9 C33 . 1.341(2) ?
N9 N10 . 1.382(2) ?
N9 H09 . 0.8800 ?
N10 C34 . 1.274(2) ?
C1 C2 . 1.383(3) ?
C1 C6 . 1.394(3) ?
C1 H1 . 0.9500 ?
C2 C3 . 1.388(3) ?
C2 H2 . 0.9500 ?
C3 C4 . 1.383(3) ?
C3 H3 . 0.9500 ?
C4 C5 . 1.390(3) ?
C4 H4 . 0.9500 ?
C5 C6 . 1.408(3) ?
C6 C7 . 1.461(3) ?
C7 C8 . 1.407(3) ?
C8 C10 . 1.371(3) ?
C9 H9A . 0.9800 ?
C9 H9B . 0.9800 ?
C9 H9C . 0.9800 ?
C10 C11 . 1.488(3) ?
C11 H11A . 0.9800 ?
C11 H11B . 0.9800 ?
C11 H11C . 0.9800 ?
C12 C13 . 1.521(3) ?
C12 H12A . 0.9900 ?
C12 H12B . 0.9900 ?
C14 C15 . 1.460(3) ?
C14 H14 . 0.9500 ?
C15 C20 . 1.395(3) ?
C15 C16 . 1.398(3) ?
C16 C17 . 1.388(3) ?
C17 C18 . 1.384(3) ?
C17 H17 . 0.9500 ?
C18 C19 . 1.384(3) ?
C18 H18 . 0.9500 ?
C19 C20 . 1.378(3) ?
C19 H19 . 0.9500 ?
C20 H20 . 0.9500 ?
C21 C22 . 1.386(3) ?
C21 C26 . 1.393(3) ?
C21 H21 . 0.9500 ?
C22 C23 . 1.389(3) ?
C22 H22 . 0.9500 ?
C23 C24 . 1.387(3) ?
C23 H23 . 0.9500 ?
C24 C25 . 1.388(3) ?
C24 H24 . 0.9500 ?
C25 C26 . 1.410(3) ?
C26 C27 . 1.460(3) ?
C27 C28 . 1.405(3) ?
C28 C30 . 1.373(3) ?
C29 H29A . 0.9800 ?
C29 H29B . 0.9800 ?
C29 H29C . 0.9800 ?
C30 C31 . 1.483(3) ?
C31 H31A . 0.9800 ?
C31 H31B . 0.9800 ?
C31 H31C . 0.9800 ?
C32 C33 . 1.521(3) ?
C32 H32A . 0.9900 ?
C32 H32B . 0.9900 ?
C34 C35 . 1.466(3) ?
C34 H34 . 0.9500 ?
C35 C40 . 1.396(3) ?
C35 C36 . 1.401(3) ?
C36 C37 . 1.388(3) ?
C37 C38 . 1.381(3) ?
C37 H37 . 0.9500 ?
C38 C39 . 1.383(3) ?
C38 H38 . 0.9500 ?
C39 C40 . 1.379(3) ?
C39 H39 . 0.9500 ?
C40 H40 . 0.9500 ?

loop_
_geom_hbond_atom_site_label_D
_geom_hbond_atom_site_label_H
_geom_hbond_atom_site_label_A
_geom_hbond_site_symmetry_A
_geom_hbond_distance_DH
_geom_hbond_distance_HA
_geom_hbond_distance_DA
_geom_hbond_angle_DHA
_geom_hbond_publ_flag
C14 H14 Cl1 . 0.95 2.64 3.048(2) 106.4 n
C34 H34 Cl2 . 0.95 2.67 3.068(2) 105.7 n
N4 H04 O3 2_565 0.88 2.01 2.883(2) 172.0 y
N9 H09 O6 2_546 0.88 1.96 2.837(2) 173.2 y
C18 H18 O1 1_654 0.95 2.55 3.204(3) 126.6 y
C29 H29A O2 1_645 0.98 2.31 3.266(3) 165.4 y
C38 H38 O4 1_456 0.95 2.54 3.233(2) 129.9 y
C9 H9B O1 . 0.98 2.49 2.843(3) 100.8 n
C29 H29B O4 . 0.98 2.51 2.851(3) 100.3 n

loop_
_geom_torsion_atom_site_label_1
_geom_torsion_atom_site_label_2
_geom_torsion_atom_site_label_3
_geom_torsion_atom_site_label_4
_geom_torsion_site_symmetry_1
_geom_torsion_site_symmetry_2
_geom_torsion_site_symmetry_3
_geom_torsion_site_symmetry_4
_geom_torsion
_geom_torsion_publ_flag
O2 S1 N1 C8 . . . . 64.64(15) ?
O1 S1 N1 C8 . . . . -165.04(13) ?
C5 S1 N1 C8 . . . . -48.53(15) ?
O2 S1 N1 C9 . . . . -164.98(14) ?
O1 S1 N1 C9 . . . . -34.66(17) ?
C5 S1 N1 C9 . . . . 81.85(15) ?
C7 N2 N3 C10 . . . . 1.0(2) ?
C7 N2 N3 C12 . . . . 179.57(16) ?
C13 N4 N5 C14 . . . . 176.32(19) ?
O4 S2 N6 C28 . . . . -167.43(12) ?
O5 S2 N6 C28 . . . . 61.86(14) ?
C25 S2 N6 C28 . . . . -51.83(14) ?
O4 S2 N6 C29 . . . . -34.67(16) ?
O5 S2 N6 C29 . . . . -165.37(13) ?
C25 S2 N6 C29 . . . . 80.94(15) ?
C27 N7 N8 C30 . . . . 0.4(2) ?
C27 N7 N8 C32 . . . . -175.10(15) ?
C33 N9 N10 C34 . . . . -175.35(18) ?
C6 C1 C2 C3 . . . . 0.0(3) ?
C1 C2 C3 C4 . . . . 0.8(3) ?
C2 C3 C4 C5 . . . . -1.0(3) ?
C3 C4 C5 C6 . . . . 0.4(3) ?
C3 C4 C5 S1 . . . . -174.74(16) ?
O2 S1 C5 C4 . . . . 95.97(18) ?
O1 S1 C5 C4 . . . . -34.8(2) ?
N1 S1 C5 C4 . . . . -150.01(16) ?
O2 S1 C5 C6 . . . . -79.25(17) ?
O1 S1 C5 C6 . . . . 149.94(16) ?
N1 S1 C5 C6 . . . . 34.76(18) ?
C2 C1 C6 C5 . . . . -0.6(3) ?
C2 C1 C6 C7 . . . . -179.12(18) ?
C4 C5 C6 C1 . . . . 0.4(3) ?
S1 C5 C6 C1 . . . . 175.55(14) ?
C4 C5 C6 C7 . . . . 179.03(18) ?
S1 C5 C6 C7 . . . . -5.9(2) ?
N3 N2 C7 C8 . . . . -0.2(2) ?
N3 N2 C7 C6 . . . . -178.90(17) ?
C1 C6 C7 N2 . . . . -14.4(3) ?
C5 C6 C7 N2 . . . . 167.13(18) ?
C1 C6 C7 C8 . . . . 167.05(18) ?
C5 C6 C7 C8 . . . . -11.5(3) ?
N2 C7 C8 C10 . . . . -0.7(2) ?
C6 C7 C8 C10 . . . . 178.07(17) ?
N2 C7 C8 N1 . . . . 173.85(17) ?
C6 C7 C8 N1 . . . . -7.4(3) ?
C9 N1 C8 C10 . . . . 82.0(2) ?
S1 N1 C8 C10 . . . . -146.19(18) ?
C9 N1 C8 C7 . . . . -91.3(2) ?
S1 N1 C8 C7 . . . . 40.5(2) ?
N2 N3 C10 C8 . . . . -1.5(2) ?
C12 N3 C10 C8 . . . . -179.88(17) ?
N2 N3 C10 C11 . . . . 177.98(18) ?
C12 N3 C10 C11 . . . . -0.4(3) ?
C7 C8 C10 N3 . . . . 1.2(2) ?
N1 C8 C10 N3 . . . . -172.99(18) ?
C7 C8 C10 C11 . . . . -178.1(2) ?
N1 C8 C10 C11 . . . . 7.6(4) ?
N2 N3 C12 C13 . . . . -87.3(2) ?
C10 N3 C12 C13 . . . . 91.0(2) ?
N5 N4 C13 O3 . . . . -175.86(18) ?
N5 N4 C13 C12 . . . . 4.7(3) ?
N3 C12 C13 O3 . . . . 3.9(3) ?
N3 C12 C13 N4 . . . . -176.66(17) ?
N4 N5 C14 C15 . . . . -178.77(16) ?
N5 C14 C15 C20 . . . . 0.9(3) ?
N5 C14 C15 C16 . . . . -179.43(19) ?
C20 C15 C16 C17 . . . . -0.5(3) ?
C14 C15 C16 C17 . . . . 179.85(18) ?
C20 C15 C16 Cl1 . . . . 179.16(15) ?
C14 C15 C16 Cl1 . . . . -0.5(3) ?
C15 C16 C17 C18 . . . . -0.6(3) ?
Cl1 C16 C17 C18 . . . . 179.75(17) ?
C16 C17 C18 C19 . . . . 0.9(3) ?
C17 C18 C19 C20 . . . . -0.1(3) ?
C18 C19 C20 C15 . . . . -1.1(3) ?
C16 C15 C20 C19 . . . . 1.3(3) ?
C14 C15 C20 C19 . . . . -179.00(19) ?
C26 C21 C22 C23 . . . . 1.4(3) ?
C21 C22 C23 C24 . . . . -1.1(3) ?
C22 C23 C24 C25 . . . . -0.9(3) ?
C23 C24 C25 C26 . . . . 2.6(3) ?
C23 C24 C25 S2 . . . . -175.41(15) ?
O4 S2 C25 C24 . . . . -26.45(19) ?
O5 S2 C25 C24 . . . . 104.80(16) ?
N6 S2 C25 C24 . . . . -141.43(16) ?
O4 S2 C25 C26 . . . . 155.45(15) ?
O5 S2 C25 C26 . . . . -73.30(16) ?
N6 S2 C25 C26 . . . . 40.48(17) ?
C22 C21 C26 C25 . . . . 0.3(3) ?
C22 C21 C26 C27 . . . . -176.28(18) ?
C24 C25 C26 C21 . . . . -2.3(3) ?
S2 C25 C26 C21 . . . . 175.79(14) ?
C24 C25 C26 C27 . . . . 174.49(17) ?
S2 C25 C26 C27 . . . . -7.4(2) ?
N8 N7 C27 C28 . . . . -0.7(2) ?
N8 N7 C27 C26 . . . . 178.13(17) ?
C21 C26 C27 N7 . . . . -19.1(3) ?
C25 C26 C27 N7 . . . . 164.35(18) ?
C21 C26 C27 C28 . . . . 159.56(19) ?
C25 C26 C27 C28 . . . . -17.0(3) ?
N7 C27 C28 C30 . . . . 0.7(2) ?
C26 C27 C28 C30 . . . . -178.12(17) ?
N7 C27 C28 N6 . . . . -179.99(16) ?
C26 C27 C28 N6 . . . . 1.2(3) ?
C29 N6 C28 C30 . . . . 83.4(2) ?
S2 N6 C28 C30 . . . . -143.56(18) ?
C29 N6 C28 C27 . . . . -95.7(2) ?
S2 N6 C28 C27 . . . . 37.3(2) ?
N7 N8 C30 C28 . . . . 0.0(2) ?
C32 N8 C30 C28 . . . . 175.16(17) ?
N7 N8 C30 C31 . . . . -179.45(17) ?
C32 N8 C30 C31 . . . . -4.3(3) ?
C27 C28 C30 N8 . . . . -0.4(2) ?
N6 C28 C30 N8 . . . . -179.69(18) ?
C27 C28 C30 C31 . . . . 179.02(19) ?
N6 C28 C30 C31 . . . . -0.2(3) ?
C30 N8 C32 C33 . . . . -76.9(2) ?
N7 N8 C32 C33 . . . . 97.98(19) ?
N10 N9 C33 O6 . . . . 176.29(17) ?
N10 N9 C33 C32 . . . . -3.5(3) ?
N8 C32 C33 O6 . . . . -2.4(3) ?
N8 C32 C33 N9 . . . . 177.41(17) ?
N9 N10 C34 C35 . . . . 179.12(16) ?
N10 C34 C35 C40 . . . . 1.0(3) ?
N10 C34 C35 C36 . . . . -179.33(19) ?
C40 C35 C36 C37 . . . . -0.5(3) ?
C34 C35 C36 C37 . . . . 179.91(18) ?
C40 C35 C36 Cl2 . . . . 179.38(14) ?
C34 C35 C36 Cl2 . . . . -0.3(3) ?
C35 C36 C37 C38 . . . . 1.9(3) ?
Cl2 C36 C37 C38 . . . . -177.96(16) ?
C36 C37 C38 C39 . . . . -1.6(3) ?
C37 C38 C39 C40 . . . . -0.1(3) ?
C38 C39 C40 C35 . . . . 1.5(3) ?
C36 C35 C40 C39 . . . . -1.3(3) ?
C34 C35 C40 C39 . . . . 178.39(19) ?
